data_1567933
loop_
_publ_author_name
'Malan, Frederick P.'
'Potgieter, Kariska'
'Meijboom, Reinout'

_publ_section_title
;
 Bis[(4-methylphenyl)diphenylphosphane-\k<i>P</i>](nitrato-\k^2^<i>O</i>,<i>O</i>')silver(I)
;
_journal_coeditor_code TK4086
_journal_issue 11
_journal_name_full IUCrData
_journal_page_first x221045
_journal_paper_doi 10.1107/S2414314622010458
_journal_volume 7
_journal_year 2022
_chemical_formula_iupac '[Ag (N O3) {C19 H17 P1)2]'
_chemical_formula_moiety 'C38 H34 Ag N O3 P2'
_chemical_formula_sum 'C38 H34 Ag N O3 P2'
_chemical_formula_weight 722.47
_chemical_name_systematic Bis[(4-methylphenyl)diphenylphosphane-\k<i>P</i>](nitrato-\k^2^<i>O</i>,<i>O</i>')silver(I)
_space_group_crystal_system monoclinic
_space_group_IT_number 15
_space_group_name_Hall '-C 2yc'
_space_group_name_H-M_alt 'C 1 2/c 1'
_atom_sites_solution_hydrogens geom
_atom_sites_solution_primary dual
_audit_creation_method
;
Olex2 1.3-ac4
(compiled 2018.12.18 svn.r3554 for Rigaku Oxford Diffraction, GUI svn.r1)
;
_cell_angle_alpha 90
_cell_angle_beta 104.849(4)
_cell_angle_gamma 90
_cell_formula_units_Z 4
_cell_length_a 18.1290(6)
_cell_length_b 11.0936(5)
_cell_length_c 17.9971(7)
_cell_measurement_reflns_used 14857
_cell_measurement_temperature 150.00(10)
_cell_measurement_theta_max 78.5030
_cell_measurement_theta_min 4.6730
_cell_volume 3498.6(2)
_computing_cell_refinement
;
CrysAlisPro (Rigaku OD, 2022)
;
_computing_data_collection
;
CrysAlisPro (Rigaku OD, 2022)
;
_computing_data_reduction
;
CrysAlisPro (Rigaku OD, 2022)
;
_computing_molecular_graphics
;
Olex2 (Dolomanov <i>et al.</i>,  2009)
;
_computing_publication_material
;
Olex2 (Dolomanov <i>et al.</i>,  2009)
;
_computing_structure_refinement
;
SHELXL (Sheldrick, 2015<i>b</i>)
;
_computing_structure_solution
;
SHELXT (Sheldrick, 2015<i>a</i>)
;
_diffrn_ambient_temperature 150.00(10)
_diffrn_detector 'Hybrid Pixel Array Detector'
_diffrn_detector_area_resol_mean 10.0000
_diffrn_measured_fraction_theta_full 0.999
_diffrn_measured_fraction_theta_max 0.968
_diffrn_measurement_device 'four-circle diffractometer'
_diffrn_measurement_device_type 'XtaLAB Synergy R, DW system, HyPix'
_diffrn_measurement_method '\w scans'
_diffrn_radiation_monochromator mirror
_diffrn_radiation_probe x-ray
_diffrn_radiation_type CuK\a
_diffrn_radiation_wavelength 1.54184
_diffrn_reflns_av_R_equivalents 0.0823
_diffrn_reflns_av_unetI/netI 0.0415
_diffrn_reflns_limit_h_max 23
_diffrn_reflns_limit_h_min -22
_diffrn_reflns_limit_k_max 12
_diffrn_reflns_limit_k_min -13
_diffrn_reflns_limit_l_max 22
_diffrn_reflns_limit_l_min -22
_diffrn_reflns_number 20162
_diffrn_reflns_theta_full 67.684
_diffrn_reflns_theta_max 79.230
_diffrn_reflns_theta_min 4.718
_diffrn_source 'Rotating-anode X-ray tube'
_exptl_absorpt_coefficient_mu 5.772
_exptl_absorpt_correction_T_max 1.00000
_exptl_absorpt_correction_T_min 0.34430
_exptl_absorpt_correction_type multi-scan
_exptl_absorpt_process_details
;
(CrysAlisPro; Rigaku OD, 2022)
;
_exptl_crystal_colour colourless
_exptl_crystal_density_diffrn 1.372
_exptl_crystal_description blade
_exptl_crystal_F_000 1480
_exptl_crystal_size_max 0.214
_exptl_crystal_size_mid 0.180
_exptl_crystal_size_min 0.095
_refine_diff_density_max 0.596
_refine_diff_density_min -1.135
_refine_ls_extinction_method none
_refine_ls_goodness_of_fit_ref 1.062
_refine_ls_hydrogen_treatment constr
_refine_ls_matrix_type full
_refine_ls_number_parameters 206
_refine_ls_number_reflns 3668
_refine_ls_number_restraints 0
_refine_ls_restrained_S_all 1.062
_refine_ls_R_factor_all 0.0559
_refine_ls_R_factor_gt 0.0475
_refine_ls_shift/su_max 0.000
_refine_ls_shift/su_mean 0.000
_refine_ls_structure_factor_coef Fsqd
_refine_ls_weighting_details 'w=1/[\s^2^(Fo^2^)+(0.0290P)^2^+20.5034P] where P=(Fo^2^+2Fc^2^)/3'
_refine_ls_weighting_scheme calc
_refine_ls_wR_factor_gt 0.1066
_refine_ls_wR_factor_ref 0.1090
_reflns_number_gt 3383
_reflns_number_total 3668
_reflns_threshold_expression 'I > 2\s(I)'
_cod_data_source_file tk4086.cif
_cod_data_source_block I
_cod_database_code 1567933
_shelx_space_group_comment
;
The symmetry employed for this shelxl refinement is uniquely defined
by the following loop, which should always be used as a source of
symmetry information in preference to the above space-group names.
They are only intended as comments.
;
_shelxl_version_number 2.013

loop_
_space_group_symop_operation_xyz
'x, y, z'
'-x, y, -z+1/2'
'x+1/2, y+1/2, z'
'-x+1/2, y+1/2, -z+1/2'
'-x, -y, -z'
'x, -y, z-1/2'
'-x+1/2, -y+1/2, -z'
'x+1/2, -y+1/2, z-1/2'

loop_
_atom_site_type_symbol
_atom_site_label
_atom_site_fract_x
_atom_site_fract_y
_atom_site_fract_z
_atom_site_U_iso_or_equiv
_atom_site_adp_type
_atom_site_calc_flag
_atom_site_occupancy
_atom_site_disorder_assembly
_atom_site_disorder_group
Ag Ag1 0.5000 0.42530(4) 0.7500 0.03274(12) Uani d 1 . .
P P1 0.39526(5) 0.37440(9) 0.64210(5) 0.0295(2) Uani d 1 . .
O O1 0.55106(15) 0.6308(3) 0.72975(18) 0.0428(7) Uani d 1 . .
O O2 0.5000 0.7999(4) 0.7500 0.0573(12) Uani d 1 . .
N N1 0.5000 0.6886(4) 0.7500 0.0361(10) Uani d 1 . .
C C8 0.4038(2) 0.2263(4) 0.6014(2) 0.0332(8) Uani d 1 . .
C C14 0.3048(2) 0.3676(3) 0.6690(2) 0.0317(8) Uani d 1 . .
C C1 0.3777(2) 0.4809(4) 0.5629(2) 0.0329(8) Uani d 1 . .
C C13 0.3896(2) 0.2044(4) 0.5231(2) 0.0378(9) Uani d 1 . .
H H13 0.3746 0.2688 0.4877 0.045 Uiso calc 1 . .
C C18 0.1918(2) 0.2650(4) 0.6813(2) 0.0405(9) Uani d 1 . .
H H18 0.1604 0.1952 0.6736 0.049 Uiso calc 1 . .
C C19 0.2580(2) 0.2661(4) 0.6569(2) 0.0349(8) Uani d 1 . .
H H19 0.2717 0.1975 0.6318 0.042 Uiso calc 1 . .
C C15 0.2837(2) 0.4685(4) 0.7050(2) 0.0407(9) Uani d 1 . .
H H15 0.3152 0.5381 0.7136 0.049 Uiso calc 1 . .
C C17 0.1711(2) 0.3650(4) 0.7169(2) 0.0448(10) Uani d 1 . .
H H17 0.1254 0.3639 0.7336 0.054 Uiso calc 1 . .
C C2 0.3067(2) 0.4939(4) 0.5108(2) 0.0426(9) Uani d 1 . .
H H2 0.2650 0.4456 0.5159 0.051 Uiso calc 1 . .
C C6 0.4374(2) 0.5548(4) 0.5552(3) 0.0449(10) Uani d 1 . .
H H6 0.4863 0.5470 0.5902 0.054 Uiso calc 1 . .
C C3 0.2965(3) 0.5765(5) 0.4519(3) 0.0538(12) Uani d 1 . .
H H3 0.2481 0.5826 0.4159 0.065 Uiso calc 1 . .
C C9 0.4264(3) 0.1314(4) 0.6525(3) 0.0466(10) Uani d 1 . .
H H9 0.4370 0.1457 0.7062 0.056 Uiso calc 1 . .
C C12 0.3973(3) 0.0894(4) 0.4965(3) 0.0496(11) Uani d 1 . .
H H12 0.3874 0.0754 0.4428 0.060 Uiso calc 1 . .
C C16 0.2163(2) 0.4664(4) 0.7282(3) 0.0456(10) Uani d 1 . .
H H16 0.2014 0.5353 0.7521 0.055 Uiso calc 1 . .
C C4 0.3559(3) 0.6513(5) 0.4439(3) 0.0533(11) Uani d 1 . .
C C11 0.4192(3) -0.0056(4) 0.5472(3) 0.0552(12) Uani d 1 . .
H H11 0.4242 -0.0845 0.5285 0.066 Uiso calc 1 . .
C C5 0.4258(3) 0.6397(5) 0.4970(3) 0.0555(12) Uani d 1 . .
H H5 0.4667 0.6909 0.4934 0.067 Uiso calc 1 . .
C C10 0.4338(3) 0.0157(4) 0.6257(3) 0.0540(11) Uani d 1 . .
H H10 0.4488 -0.0489 0.6610 0.065 Uiso calc 1 . .
C C7 0.3448(4) 0.7468(6) 0.3819(3) 0.0817(19) Uani d 1 . .
H H7A 0.3270 0.7088 0.3313 0.123 Uiso calc 1 . .
H H7B 0.3934 0.7878 0.3852 0.123 Uiso calc 1 . .
H H7C 0.3069 0.8055 0.3891 0.123 Uiso calc 1 . .

loop_
_atom_site_aniso_label
_atom_site_aniso_U_11
_atom_site_aniso_U_22
_atom_site_aniso_U_33
_atom_site_aniso_U_12
_atom_site_aniso_U_13
_atom_site_aniso_U_23
Ag1 0.02296(18) 0.0399(2) 0.0335(2) 0.000 0.00388(14) 0.000
P1 0.0214(4) 0.0375(5) 0.0295(4) -0.0018(3) 0.0064(3) 0.0016(4)
O1 0.0279(13) 0.0427(16) 0.0639(18) -0.0022(12) 0.0233(13) -0.0038(14)
O2 0.045(3) 0.033(2) 0.095(4) 0.000 0.020(2) 0.000
N1 0.026(2) 0.035(2) 0.045(3) 0.000 0.0062(19) 0.000
C8 0.0216(16) 0.041(2) 0.0380(19) -0.0008(14) 0.0088(14) 0.0016(16)
C14 0.0285(17) 0.040(2) 0.0271(16) -0.0037(15) 0.0079(14) 0.0028(15)
C1 0.0276(17) 0.0384(19) 0.0331(18) -0.0005(15) 0.0084(14) 0.0022(15)
C13 0.0292(18) 0.045(2) 0.038(2) 0.0015(16) 0.0074(16) -0.0025(17)
C18 0.0287(19) 0.052(2) 0.042(2) -0.0087(17) 0.0118(16) 0.0056(18)
C19 0.0301(18) 0.042(2) 0.0329(18) -0.0043(16) 0.0082(15) 0.0011(16)
C15 0.0294(19) 0.048(2) 0.047(2) -0.0053(17) 0.0130(17) -0.0059(19)
C17 0.031(2) 0.062(3) 0.046(2) -0.0012(19) 0.0179(18) 0.004(2)
C2 0.033(2) 0.050(2) 0.041(2) -0.0052(18) 0.0032(17) 0.0079(18)
C6 0.0280(19) 0.056(3) 0.051(2) 0.0009(18) 0.0112(17) 0.013(2)
C3 0.046(3) 0.064(3) 0.045(2) 0.002(2) 0.000(2) 0.013(2)
C9 0.042(2) 0.049(2) 0.047(2) 0.0025(19) 0.0088(19) 0.0061(19)
C12 0.043(2) 0.053(3) 0.051(2) 0.004(2) 0.009(2) -0.009(2)
C16 0.036(2) 0.054(3) 0.051(2) -0.0006(19) 0.0193(19) -0.005(2)
C4 0.056(3) 0.062(3) 0.043(2) 0.002(2) 0.014(2) 0.015(2)
C11 0.045(3) 0.047(3) 0.072(3) 0.003(2) 0.013(2) -0.009(2)
C5 0.046(3) 0.065(3) 0.058(3) -0.006(2) 0.018(2) 0.018(2)
C10 0.050(3) 0.046(3) 0.065(3) 0.007(2) 0.013(2) 0.012(2)
C7 0.096(5) 0.083(4) 0.058(3) -0.010(4) 0.003(3) 0.025(3)

loop_
_atom_type_symbol
_atom_type_description
_atom_type_scat_dispersion_real
_atom_type_scat_dispersion_imag
_atom_type_scat_source
C C 0.0181 0.0091 'International Tables Vol C Tables 4.2.6.8 and 6.1.1.4'
H H 0.0000 0.0000 'International Tables Vol C Tables 4.2.6.8 and 6.1.1.4'
Ag Ag 0.1306 4.2820 'International Tables Vol C Tables 4.2.6.8 and 6.1.1.4'
N N 0.0311 0.0180 'International Tables Vol C Tables 4.2.6.8 and 6.1.1.4'
O O 0.0492 0.0322 'International Tables Vol C Tables 4.2.6.8 and 6.1.1.4'
P P 0.2955 0.4335 'International Tables Vol C Tables 4.2.6.8 and 6.1.1.4'

loop_
_geom_angle_atom_site_label_1
_geom_angle_atom_site_label_2
_geom_angle_atom_site_label_3
_geom_angle_site_symmetry_1
_geom_angle_site_symmetry_3
_geom_angle
_geom_angle_publ_flag
P1 Ag1 P1 2_656 . 152.89(5) ?
P1 Ag1 O1 . . 109.76(7) ?
P1 Ag1 O1 2_656 2_656 109.76(7) ?
P1 Ag1 O1 2_656 . 94.92(7) ?
P1 Ag1 O1 . 2_656 94.92(7) ?
O1 Ag1 O1 . 2_656 50.63(12) ?
C8 P1 Ag1 . . 113.90(12) ?
C8 P1 C14 . . 104.11(17) ?
C14 P1 Ag1 . . 111.84(12) ?
C1 P1 Ag1 . . 115.07(12) ?
C1 P1 C8 . . 106.68(18) ?
C1 P1 C14 . . 104.22(17) ?
N1 O1 Ag1 . . 95.4(2) ?
O1 N1 O1 . 2_656 118.5(4) ?
O2 N1 O1 . . 120.8(2) ?
O2 N1 O1 . 2_656 120.8(2) ?
C13 C8 P1 . . 123.6(3) ?
C13 C8 C9 . . 119.1(4) ?
C9 C8 P1 . . 117.3(3) ?
C19 C14 P1 . . 122.9(3) ?
C19 C14 C15 . . 119.5(3) ?
C15 C14 P1 . . 117.5(3) ?
C2 C1 P1 . . 122.9(3) ?
C2 C1 C6 . . 118.6(4) ?
C6 C1 P1 . . 118.5(3) ?
C12 C13 C8 . . 120.3(4) ?
C19 C18 C17 . . 120.2(4) ?
C18 C19 C14 . . 120.1(4) ?
C16 C15 C14 . . 119.6(4) ?
C16 C17 C18 . . 120.2(4) ?
C3 C2 C1 . . 120.4(4) ?
C5 C6 C1 . . 120.4(4) ?
C2 C3 C4 . . 121.3(4) ?
C8 C9 C10 . . 120.5(4) ?
C13 C12 C11 . . 120.8(4) ?
C17 C16 C15 . . 120.4(4) ?
C3 C4 C7 . . 122.2(5) ?
C5 C4 C3 . . 117.9(4) ?
C5 C4 C7 . . 119.9(5) ?
C12 C11 C10 . . 119.3(4) ?
C6 C5 C4 . . 121.3(4) ?
C11 C10 C9 . . 120.0(4) ?

loop_
_geom_bond_atom_site_label_1
_geom_bond_atom_site_label_2
_geom_bond_site_symmetry_2
_geom_bond_distance
_geom_bond_publ_flag
Ag1 P1 2_656 2.4095(9) ?
Ag1 P1 . 2.4095(9) ?
Ag1 O1 2_656 2.522(3) ?
Ag1 O1 . 2.522(3) ?
P1 C8 . 1.822(4) ?
P1 C14 . 1.827(4) ?
P1 C1 . 1.815(4) ?
O1 N1 . 1.255(3) ?
O2 N1 . 1.235(6) ?
N1 O1 2_656 1.255(3) ?
C8 C13 . 1.386(5) ?
C8 C9 . 1.389(6) ?
C14 C19 . 1.393(5) ?
C14 C15 . 1.395(6) ?
C1 C2 . 1.392(5) ?
C1 C6 . 1.393(5) ?
C13 C12 . 1.383(6) ?
C18 C19 . 1.380(5) ?
C18 C17 . 1.380(6) ?
C15 C16 . 1.388(5) ?
C17 C16 . 1.375(6) ?
C2 C3 . 1.377(6) ?
C6 C5 . 1.384(6) ?
C3 C4 . 1.395(7) ?
C9 C10 . 1.390(7) ?
C12 C11 . 1.383(7) ?
C4 C5 . 1.385(7) ?
C4 C7 . 1.514(7) ?
C11 C10 . 1.389(7) ?
